data_7231097
loop_
_publ_author_name
'Haldar, Surajit'
'Saha, Subhajit'
'Mandal, Sumana'
'Jana, Chandan K.'

_publ_section_title
;
 C--H functionalization enabled stereoselective Ugi-azide reaction to
 \a-tetrazolyl alicyclic amines
;
_journal_issue 15
_journal_name_full 'Green Chemistry'
_journal_page_first 3463
_journal_paper_doi 10.1039/C8GC01544A
_journal_volume 20
_journal_year 2018
_chemical_absolute_configuration syn
_chemical_formula_sum 'C26 H24 Cl N5 O'
_chemical_formula_weight 457.95
_chemical_name_systematic ((2S,5R)-5-(1-(4-chlorobenzyl)-1H-tetrazol-5-yl)-1-(9H-fluoren-9-yl)pyrrolidin-2-yl)methanol
_space_group_IT_number 4
_space_group_name_Hall 'P 2yb'
_space_group_name_H-M_alt 'P 1 21 1'
_symmetry_cell_setting monoclinic
_symmetry_space_group_name_Hall 'P 2yb'
_symmetry_space_group_name_H-M 'P 1 21 1'
_atom_sites_solution_hydrogens geom
_atom_sites_solution_primary direct
_atom_sites_solution_secondary difmap
_audit_creation_method SHELXL-97
_audit_update_record
;
2018-03-14 deposited with the CCDC.
2018-07-09 downloaded from the CCDC.
;
_cell_angle_alpha 90.00
_cell_angle_beta 100.110(8)
_cell_angle_gamma 90.00
_cell_formula_units_Z 4
_cell_length_a 9.5211(10)
_cell_length_b 11.9295(7)
_cell_length_c 20.9205(17)
_cell_measurement_reflns_used 892
_cell_measurement_temperature 293(2)
_cell_measurement_theta_max 17.6780
_cell_measurement_theta_min 3.4080
_cell_volume 2339.3(3)
_computing_structure_refinement 'SHELXL-97 (Sheldrick, 1997)'
_computing_structure_solution 'SHELXS-97 (Sheldrick, 1990)'
_diffrn_ambient_temperature 293(2)
_diffrn_measured_fraction_theta_full 0.998
_diffrn_measured_fraction_theta_max 0.998
_diffrn_measurement_device_type 'SuperNova, Single source at offset, Eos'
_diffrn_radiation_monochromator graphite
_diffrn_radiation_source 'fine-focus sealed tube'
_diffrn_radiation_type MoK\a
_diffrn_radiation_wavelength 0.71073
_diffrn_reflns_av_R_equivalents 0.0643
_diffrn_reflns_av_sigmaI/netI 0.1605
_diffrn_reflns_limit_h_max 11
_diffrn_reflns_limit_h_min -11
_diffrn_reflns_limit_k_max 8
_diffrn_reflns_limit_k_min -14
_diffrn_reflns_limit_l_max 23
_diffrn_reflns_limit_l_min -24
_diffrn_reflns_number 9851
_diffrn_reflns_theta_full 25.00
_diffrn_reflns_theta_max 25.00
_diffrn_reflns_theta_min 2.97
_exptl_absorpt_coefficient_mu 0.192
_exptl_absorpt_correction_T_max 1.00000
_exptl_absorpt_correction_T_min 0.58274
_exptl_absorpt_correction_type multi-scan
_exptl_crystal_colour colorless
_exptl_crystal_density_diffrn 1.300
_exptl_crystal_density_method 'not measured'
_exptl_crystal_description block
_exptl_crystal_F_000 960
_exptl_crystal_recrystallization_method 'Re-crystallisation from solvent: Ethyl acetate and Hexane'
_exptl_crystal_size_max 0.31
_exptl_crystal_size_mid 0.22
_exptl_crystal_size_min 0.18
_refine_diff_density_max 0.234
_refine_diff_density_min -0.240
_refine_diff_density_rms 0.049
_refine_ls_abs_structure_details 'Flack H D (1983), Acta Cryst. A39, 876-881'
_refine_ls_abs_structure_Flack -0.14(13)
_refine_ls_extinction_method none
_refine_ls_goodness_of_fit_ref 0.961
_refine_ls_hydrogen_treatment mixed
_refine_ls_matrix_type full
_refine_ls_number_parameters 597
_refine_ls_number_reflns 6254
_refine_ls_number_restraints 1
_refine_ls_restrained_S_all 0.961
_refine_ls_R_factor_all 0.1806
_refine_ls_R_factor_gt 0.0723
_refine_ls_shift/su_max 0.000
_refine_ls_shift/su_mean 0.000
_refine_ls_structure_factor_coef Fsqd
_refine_ls_weighting_details 'calc w=1/[\s^2^(Fo^2^)+(0.0050P)^2^+1.0000P] where P=(Fo^2^+2Fc^2^)/3'
_refine_ls_weighting_scheme calc
_refine_ls_wR_factor_gt 0.0854
_refine_ls_wR_factor_ref 0.1282
_reflns_number_gt 2769
_reflns_number_total 6254
_reflns_threshold_expression >2sigma(I)
_cod_data_source_file c8gc01544a3.cif
_cod_data_source_block CKJ-SH-04-291D
_cod_depositor_comments 'Adding full bibliography for 7231095--7231101.cif.'
_cod_original_sg_symbol_H-M 'P 21'
_cod_database_code 7231097

loop_
_symmetry_equiv_pos_as_xyz
'x, y, z'
'-x, y+1/2, -z'

loop_
_atom_site_label
_atom_site_type_symbol
_atom_site_fract_x
_atom_site_fract_y
_atom_site_fract_z
_atom_site_U_iso_or_equiv
_atom_site_adp_type
_atom_site_occupancy
_atom_site_symmetry_multiplicity
_atom_site_calc_flag
_atom_site_refinement_flags
Cl31 Cl 1.1326(4) 0.5501(3) 0.22306(13) 0.0989(11) Uani 1 1 d .
Cl Cl 0.4433(4) 0.7583(3) 1.22152(15) 0.1134(12) Uani 1 1 d .
N23 N 0.6496(8) 0.4400(6) 0.4128(3) 0.0490(19) Uani 1 1 d .
C56 C 0.9078(8) 0.6558(6) 1.0202(4) 0.030(2) Uani 1 1 d .
N20 N 0.6044(8) 0.2734(6) 0.4453(4) 0.057(2) Uani 1 1 d .
N21 N 0.5421(9) 0.2871(7) 0.3823(4) 0.072(3) Uani 1 1 d .
O33 O 0.5820(7) 0.1123(6) 0.5485(3) 0.071(2) Uani 1 1 d .
H33 H 0.6115 0.1416 0.5180 0.107 Uiso 1 1 calc R
N22 N 0.5698(9) 0.3866(7) 0.3625(4) 0.063(2) Uani 1 1 d .
N14 N 0.8025(8) 0.2939(6) 0.5642(3) 0.051(2) Uani 1 1 d .
N47 N 0.6780(8) 0.6256(6) 0.8572(3) 0.0475(19) Uani 1 1 d .
N55 N 0.9848(8) 0.5676(7) 1.0467(3) 0.065(2) Uani 1 1 d .
N54 N 0.9725(9) 0.4880(6) 1.0045(5) 0.071(3) Uani 1 1 d .
C2 C 1.1497(9) 0.4126(7) 0.5878(4) 0.043(2) Uani 1 1 d .
C19 C 0.6699(9) 0.3690(8) 0.4628(4) 0.046(2) Uani 1 1 d .
C9 C 1.0336(9) 0.2715(8) 0.5263(4) 0.050(2) Uani 1 1 d .
N53 N 0.8879(8) 0.5180(6) 0.9477(4) 0.062(2) Uani 1 1 d .
C1 C 1.1456(9) 0.3454(7) 0.5297(4) 0.043(2) Uani 1 1 d .
C8 C 0.9553(10) 0.2811(7) 0.5835(4) 0.049(2) Uani 1 1 d .
H8 H 0.9739 0.2133 0.6100 0.059 Uiso 1 1 calc R
C25 C 0.8128(10) 0.5481(8) 0.3587(4) 0.046(2) Uani 1 1 d .
C29 C 1.0167(10) 0.4665(8) 0.3216(4) 0.061(3) Uani 1 1 d .
H29 H 1.0880 0.4124 0.3252 0.073 Uiso 1 1 calc R
C18 C 0.7478(9) 0.3968(7) 0.5300(4) 0.048(2) Uani 1 1 d .
H18 H 0.8264 0.4488 0.5276 0.057 Uiso 1 1 calc R
C12 C 1.2054(10) 0.2671(9) 0.4330(5) 0.064(3) Uani 1 1 d .
H12 H 1.2645 0.2638 0.4021 0.076 Uiso 1 1 calc R
C42 C 0.4287(11) 0.7150(7) 0.8434(4) 0.053(3) Uani 1 1 d .
O66 O 0.8575(10) 0.4704(6) 0.8019(4) 0.100(3) Uani 1 1 d .
H66 H 0.8304 0.4577 0.8363 0.150 Uiso 1 1 calc R
C24 C 0.7062(9) 0.5514(7) 0.4044(4) 0.050(2) Uani 1 1 d .
H24A H 0.7520 0.5803 0.4462 0.060 Uiso 1 1 calc R
H24B H 0.6285 0.6015 0.3871 0.060 Uiso 1 1 calc R
C58 C 0.7832(10) 0.7527(7) 1.0971(4) 0.048(2) Uani 1 1 d .
N52 N 0.8491(10) 0.6245(7) 0.9606(5) 0.086(3) Uani 1 1 d .
C30 C 0.9187(11) 0.4658(8) 0.3636(4) 0.058(3) Uani 1 1 d .
H30 H 0.9236 0.4103 0.3951 0.070 Uiso 1 1 calc R
C34 C 0.3385(10) 0.7121(8) 0.8900(4) 0.053(2) Uani 1 1 d .
C16 C 0.5877(10) 0.3443(7) 0.6007(4) 0.058(3) Uani 1 1 d .
H16A H 0.5101 0.3121 0.5699 0.069 Uiso 1 1 calc R
H16B H 0.5536 0.3622 0.6405 0.069 Uiso 1 1 calc R
C63 C 0.6769(11) 0.6706(7) 1.0906(4) 0.059(3) Uani 1 1 d .
H63 H 0.6762 0.6144 1.0598 0.071 Uiso 1 1 calc R
C15 C 0.7145(9) 0.2644(8) 0.6136(4) 0.057(3) Uani 1 1 d .
H15 H 0.7691 0.2779 0.6572 0.068 Uiso 1 1 calc R
C7 C 1.0400(10) 0.3788(7) 0.6198(4) 0.047(2) Uani 1 1 d .
C28 C 1.0068(11) 0.5483(9) 0.2744(4) 0.059(3) Uani 1 1 d .
C51 C 0.7494(9) 0.6963(6) 0.9102(4) 0.045(2) Uani 1 1 d .
H51 H 0.6780 0.7337 0.9312 0.053 Uiso 1 1 calc R
C17 C 0.6467(10) 0.4465(7) 0.5729(4) 0.058(3) Uani 1 1 d .
H17A H 0.6984 0.4934 0.6070 0.070 Uiso 1 1 calc R
H17B H 0.5714 0.4902 0.5472 0.070 Uiso 1 1 calc R
C11 C 1.0915(12) 0.1940(8) 0.4285(5) 0.068(3) Uani 1 1 d .
H11 H 1.0742 0.1432 0.3943 0.081 Uiso 1 1 calc R
C10 C 1.0022(11) 0.1954(7) 0.4748(5) 0.064(3) Uani 1 1 d .
H10 H 0.9242 0.1475 0.4715 0.077 Uiso 1 1 calc R
C50 C 0.8312(10) 0.7841(7) 0.8774(4) 0.064(3) Uani 1 1 d .
H50A H 0.9170 0.8083 0.9061 0.077 Uiso 1 1 calc R
H50B H 0.7721 0.8489 0.8636 0.077 Uiso 1 1 calc R
C26 C 0.8050(10) 0.6280(8) 0.3106(4) 0.057(3) Uani 1 1 d .
H26 H 0.7331 0.6816 0.3063 0.069 Uiso 1 1 calc R
C41 C 0.5251(10) 0.6111(7) 0.8509(4) 0.052(2) Uani 1 1 d .
H41 H 0.4935 0.5620 0.8136 0.062 Uiso 1 1 calc R
C40 C 0.4832(10) 0.5565(7) 0.9103(4) 0.051(2) Uani 1 1 d .
C5 C 1.1186(11) 0.5167(8) 0.7027(4) 0.063(3) Uani 1 1 d .
H5 H 1.1085 0.5516 0.7414 0.076 Uiso 1 1 calc R
C27 C 0.9038(11) 0.6297(8) 0.2682(4) 0.060(3) Uani 1 1 d .
H27 H 0.8995 0.6849 0.2366 0.072 Uiso 1 1 calc R
C62 C 0.5721(11) 0.6711(8) 1.1292(4) 0.065(3) Uani 1 1 d .
H62 H 0.5019 0.6161 1.1250 0.078 Uiso 1 1 calc R
C61 C 0.5759(12) 0.7561(10) 1.1740(4) 0.068(3) Uani 1 1 d .
C6 C 1.0266(10) 0.4317(7) 0.6782(4) 0.054(3) Uani 1 1 d .
H6 H 0.9551 0.4094 0.7005 0.064 Uiso 1 1 calc R
C60 C 0.6794(12) 0.8362(8) 1.1823(4) 0.067(3) Uani 1 1 d .
H60 H 0.6811 0.8910 1.2140 0.080 Uiso 1 1 calc R
C3 C 1.2442(11) 0.4971(7) 0.6126(5) 0.064(3) Uani 1 1 d .
H3 H 1.3182 0.5178 0.5913 0.077 Uiso 1 1 calc R
C35 C 0.3758(11) 0.6151(8) 0.9318(5) 0.062(3) Uani 1 1 d .
C13 C 1.2330(10) 0.3445(8) 0.4821(4) 0.058(3) Uani 1 1 d .
H13 H 1.3078 0.3952 0.4838 0.070 Uiso 1 1 calc R
C57 C 0.8973(10) 0.7554(7) 1.0543(4) 0.057(3) Uani 1 1 d .
H57A H 0.8764 0.8163 1.0235 0.069 Uiso 1 1 calc R
H57B H 0.9889 0.7709 1.0813 0.069 Uiso 1 1 calc R
C4 C 1.2260(11) 0.5504(8) 0.6699(5) 0.064(3) Uani 1 1 d .
H4 H 1.2864 0.6088 0.6863 0.077 Uiso 1 1 calc R
C43 C 0.2392(10) 0.7976(9) 0.8915(5) 0.071(3) Uani 1 1 d .
H43 H 0.1796 0.7973 0.9222 0.086 Uiso 1 1 calc R
C38 C 0.4814(14) 0.4228(9) 0.9953(6) 0.085(4) Uani 1 1 d .
H38 H 0.5169 0.3578 1.0168 0.103 Uiso 1 1 calc R
C46 C 0.4202(12) 0.8030(8) 0.7996(5) 0.068(3) Uani 1 1 d .
H46 H 0.4816 0.8063 0.7696 0.082 Uiso 1 1 calc R
C39 C 0.5399(11) 0.4620(8) 0.9422(5) 0.072(3) Uani 1 1 d .
H39 H 0.6156 0.4245 0.9290 0.087 Uiso 1 1 calc R
C45 C 0.3209(14) 0.8845(9) 0.8012(6) 0.085(4) Uani 1 1 d .
H45 H 0.3135 0.9425 0.7710 0.102 Uiso 1 1 calc R
C48 C 0.7329(11) 0.6500(8) 0.7969(4) 0.065(3) Uani 1 1 d .
H48 H 0.6630 0.6953 0.7680 0.078 Uiso 1 1 calc R
C59 C 0.7806(11) 0.8353(7) 1.1435(4) 0.058(3) Uani 1 1 d .
H59 H 0.8494 0.8915 1.1484 0.070 Uiso 1 1 calc R
C44 C 0.2313(13) 0.8835(10) 0.8459(6) 0.087(4) Uani 1 1 d .
H44 H 0.1648 0.9407 0.8458 0.104 Uiso 1 1 calc R
C32 C 0.6723(11) 0.1393(8) 0.6062(5) 0.075(3) Uani 1 1 d .
H32A H 0.7586 0.0949 0.6093 0.089 Uiso 1 1 calc R
H32B H 0.6261 0.1182 0.6423 0.089 Uiso 1 1 calc R
C49 C 0.8673(12) 0.7186(7) 0.8183(4) 0.071(3) Uani 1 1 d .
H49A H 0.8850 0.7690 0.7843 0.086 Uiso 1 1 calc R
H49B H 0.9498 0.6706 0.8310 0.086 Uiso 1 1 calc R
C65 C 0.7580(12) 0.5405(9) 0.7630(5) 0.090(4) Uani 1 1 d .
H65A H 0.6680 0.5009 0.7517 0.107 Uiso 1 1 calc R
H65B H 0.7922 0.5573 0.7231 0.107 Uiso 1 1 calc R
C36 C 0.3168(11) 0.5784(9) 0.9838(5) 0.077(3) Uani 1 1 d .
H36 H 0.2428 0.6177 0.9973 0.092 Uiso 1 1 calc R
C37 C 0.3710(14) 0.4809(10) 1.0155(5) 0.088(4) Uani 1 1 d .
H37 H 0.3327 0.4545 1.0506 0.105 Uiso 1 1 calc R

loop_
_atom_site_aniso_label
_atom_site_aniso_U_11
_atom_site_aniso_U_22
_atom_site_aniso_U_33
_atom_site_aniso_U_23
_atom_site_aniso_U_13
_atom_site_aniso_U_12
Cl31 0.103(3) 0.127(2) 0.077(2) -0.0097(19) 0.0426(19) -0.030(2)
Cl 0.098(3) 0.153(3) 0.099(2) -0.023(2) 0.044(2) 0.013(2)
N23 0.051(5) 0.059(5) 0.038(5) 0.002(4) 0.012(4) -0.004(4)
C56 0.034(5) 0.039(5) 0.014(4) -0.006(4) -0.007(4) 0.000(4)
N20 0.053(5) 0.061(5) 0.055(5) -0.003(5) 0.006(4) -0.018(5)
N21 0.059(6) 0.091(6) 0.062(6) -0.013(6) 0.000(5) -0.021(6)
O33 0.071(6) 0.073(5) 0.069(5) 0.004(4) 0.011(4) -0.021(4)
N22 0.057(6) 0.089(6) 0.040(5) -0.012(5) 0.004(4) -0.011(5)
N14 0.034(5) 0.066(5) 0.053(5) 0.008(4) 0.008(4) -0.002(4)
N47 0.046(5) 0.056(5) 0.039(5) -0.006(4) 0.004(4) -0.003(4)
N55 0.050(6) 0.092(6) 0.054(5) -0.003(5) 0.011(4) 0.005(5)
N54 0.068(7) 0.071(6) 0.074(6) 0.001(6) 0.016(5) 0.024(5)
C2 0.040(6) 0.041(5) 0.041(5) -0.002(4) -0.013(5) -0.001(5)
C19 0.035(6) 0.064(6) 0.039(6) 0.000(5) 0.007(4) 0.005(5)
C9 0.030(6) 0.054(6) 0.063(7) -0.006(5) -0.001(5) 0.004(5)
N53 0.058(6) 0.058(5) 0.068(6) -0.001(5) 0.005(5) 0.021(5)
C1 0.035(6) 0.053(5) 0.042(6) 0.005(5) 0.006(4) -0.002(5)
C8 0.051(6) 0.045(5) 0.052(6) 0.001(5) 0.011(5) 0.000(5)
C25 0.048(6) 0.057(6) 0.030(5) 0.001(5) -0.005(4) -0.004(5)
C29 0.051(7) 0.064(6) 0.071(7) 0.001(6) 0.022(6) 0.002(6)
C18 0.031(6) 0.051(5) 0.061(6) 0.011(5) 0.010(5) -0.007(5)
C12 0.040(7) 0.091(8) 0.064(7) -0.003(6) 0.021(5) 0.014(6)
C42 0.063(7) 0.049(6) 0.042(6) -0.007(5) -0.005(5) -0.007(5)
O66 0.122(8) 0.089(5) 0.101(7) -0.016(5) 0.054(6) 0.014(5)
C24 0.052(6) 0.057(6) 0.039(5) 0.010(5) 0.002(5) 0.009(5)
C58 0.061(7) 0.048(5) 0.034(5) 0.000(5) 0.004(5) 0.001(5)
N52 0.069(7) 0.067(6) 0.131(9) 0.012(7) 0.045(7) 0.002(6)
C30 0.061(7) 0.069(6) 0.043(6) 0.020(5) 0.007(5) 0.000(6)
C34 0.042(6) 0.059(6) 0.054(6) -0.009(5) -0.004(5) 0.003(5)
C16 0.044(7) 0.085(7) 0.046(6) 0.005(5) 0.016(5) 0.002(6)
C63 0.068(8) 0.056(6) 0.058(7) -0.014(5) 0.020(6) -0.015(6)
C15 0.039(6) 0.074(7) 0.055(6) 0.015(6) 0.004(5) 0.004(6)
C7 0.044(6) 0.045(5) 0.053(6) 0.006(5) 0.012(5) 0.005(5)
C28 0.053(7) 0.077(7) 0.047(6) -0.015(6) 0.011(5) -0.025(6)
C51 0.052(6) 0.039(5) 0.041(5) 0.005(5) 0.005(5) 0.014(5)
C17 0.055(7) 0.074(7) 0.045(6) -0.014(5) 0.005(5) 0.006(6)
C11 0.062(8) 0.075(7) 0.066(7) -0.013(6) 0.011(6) 0.026(7)
C10 0.044(7) 0.053(6) 0.089(8) -0.008(6) 0.000(6) 0.006(5)
C50 0.077(8) 0.054(6) 0.067(7) -0.002(5) 0.027(6) -0.010(6)
C26 0.057(7) 0.062(6) 0.049(6) 0.000(5) -0.003(5) -0.001(6)
C41 0.057(7) 0.046(5) 0.051(6) 0.003(5) 0.006(5) 0.003(5)
C40 0.055(7) 0.043(5) 0.051(6) 0.003(5) -0.002(5) -0.014(5)
C5 0.056(7) 0.063(7) 0.061(7) -0.020(6) -0.014(6) 0.012(6)
C27 0.075(9) 0.060(7) 0.044(6) 0.007(5) 0.006(6) -0.004(6)
C62 0.073(8) 0.072(7) 0.048(6) 0.001(6) 0.007(6) 0.000(6)
C61 0.057(8) 0.095(8) 0.052(7) -0.003(6) 0.013(6) 0.017(7)
C6 0.053(7) 0.064(6) 0.044(6) 0.004(5) 0.010(5) 0.009(6)
C60 0.074(9) 0.070(7) 0.051(7) -0.014(6) -0.002(6) 0.025(7)
C3 0.056(8) 0.065(7) 0.069(7) 0.010(6) 0.010(6) 0.010(6)
C35 0.062(8) 0.064(6) 0.061(7) -0.009(6) 0.013(6) -0.017(6)
C13 0.048(7) 0.067(6) 0.057(7) 0.007(6) 0.000(5) 0.004(6)
C57 0.060(7) 0.067(6) 0.046(6) -0.005(5) 0.013(5) -0.023(6)
C4 0.053(7) 0.061(7) 0.072(8) 0.007(6) -0.007(6) 0.002(6)
C43 0.033(7) 0.086(8) 0.089(9) -0.021(7) -0.004(6) 0.004(6)
C38 0.087(11) 0.064(8) 0.091(10) 0.019(7) -0.022(8) -0.022(8)
C46 0.063(8) 0.072(7) 0.072(8) 0.017(6) 0.015(6) 0.012(6)
C39 0.050(7) 0.071(7) 0.091(9) 0.006(7) -0.003(6) -0.020(6)
C45 0.093(11) 0.075(8) 0.081(9) 0.031(7) -0.003(8) 0.017(8)
C48 0.060(8) 0.079(7) 0.059(7) -0.006(6) 0.014(6) 0.003(6)
C59 0.063(8) 0.041(5) 0.068(7) -0.010(5) 0.003(6) 0.002(5)
C44 0.071(10) 0.070(8) 0.104(10) -0.007(8) -0.030(8) 0.031(7)
C32 0.059(8) 0.076(8) 0.094(9) 0.026(7) 0.029(7) 0.002(6)
C49 0.084(9) 0.067(7) 0.071(7) 0.009(6) 0.035(7) 0.006(6)
C65 0.087(10) 0.119(10) 0.069(8) -0.034(8) 0.032(7) 0.012(8)
C36 0.068(8) 0.080(8) 0.087(8) -0.005(7) 0.029(7) -0.027(7)
C37 0.095(11) 0.090(9) 0.076(8) 0.010(8) 0.009(8) -0.056(8)

loop_
_atom_type_symbol
_atom_type_description
_atom_type_scat_dispersion_real
_atom_type_scat_dispersion_imag
_atom_type_scat_source
C C 0.0033 0.0016 'International Tables Vol C Tables 4.2.6.8 and 6.1.1.4'
H H 0.0000 0.0000 'International Tables Vol C Tables 4.2.6.8 and 6.1.1.4'
Cl Cl 0.1484 0.1585 'International Tables Vol C Tables 4.2.6.8 and 6.1.1.4'
N N 0.0061 0.0033 'International Tables Vol C Tables 4.2.6.8 and 6.1.1.4'
O O 0.0106 0.0060 'International Tables Vol C Tables 4.2.6.8 and 6.1.1.4'

loop_
_geom_angle_atom_site_label_1
_geom_angle_atom_site_label_2
_geom_angle_atom_site_label_3
_geom_angle
C19 N23 N22 107.3(7)
C19 N23 C24 132.0(8)
N22 N23 C24 120.5(7)
N52 C56 N55 106.0(7)
N52 C56 C57 131.5(9)
N55 C56 C57 122.5(8)
C19 N20 N21 105.6(7)
N22 N21 N20 110.0(8)
C32 O33 H33 109.5
N21 N22 N23 107.5(7)
C8 N14 C18 118.4(7)
C8 N14 C15 116.4(7)
C18 N14 C15 110.0(7)
C41 N47 C51 117.7(7)
C41 N47 C48 116.5(7)
C51 N47 C48 110.3(7)
N54 N55 C56 108.5(7)
N55 N54 N53 111.9(7)
C3 C2 C7 121.4(8)
C3 C2 C1 129.3(9)
C7 C2 C1 109.3(7)
N20 C19 N23 109.6(8)
N20 C19 C18 125.4(8)
N23 C19 C18 124.9(8)
C1 C9 C10 120.9(8)
C1 C9 C8 113.2(8)
C10 C9 C8 125.9(9)
N54 N53 N52 102.2(8)
C9 C1 C13 120.6(8)
C9 C1 C2 107.7(8)
C13 C1 C2 131.7(9)
N14 C8 C9 113.4(7)
N14 C8 C7 118.1(8)
C9 C8 C7 99.1(7)
N14 C8 H8 108.5
C9 C8 H8 108.5
C7 C8 H8 108.5
C26 C25 C30 119.0(8)
C26 C25 C24 119.2(9)
C30 C25 C24 121.8(8)
C28 C29 C30 119.1(9)
C28 C29 H29 120.4
C30 C29 H29 120.4
N14 C18 C19 110.2(7)
N14 C18 C17 104.0(7)
C19 C18 C17 111.8(7)
N14 C18 H18 110.2
C19 C18 H18 110.2
C17 C18 H18 110.2
C13 C12 C11 121.4(9)
C13 C12 H12 119.3
C11 C12 H12 119.3
C46 C42 C34 120.3(9)
C46 C42 C41 130.1(9)
C34 C42 C41 109.6(8)
C65 O66 H66 109.5
N23 C24 C25 110.9(7)
N23 C24 H24A 109.5
C25 C24 H24A 109.5
N23 C24 H24B 109.5
C25 C24 H24B 109.5
H24A C24 H24B 108.1
C59 C58 C63 117.6(9)
C59 C58 C57 119.9(9)
C63 C58 C57 122.5(8)
C56 N52 N53 111.4(8)
C56 N52 C51 126.2(8)
N53 N52 C51 122.4(9)
C29 C30 C25 120.4(8)
C29 C30 H30 119.8
C25 C30 H30 119.8
C43 C34 C42 119.7(9)
C43 C34 C35 131.5(10)
C42 C34 C35 108.7(9)
C17 C16 C15 103.8(7)
C17 C16 H16A 111.0
C15 C16 H16A 111.0
C17 C16 H16B 111.0
C15 C16 H16B 111.0
H16A C16 H16B 109.0
C62 C63 C58 121.5(9)
C62 C63 H63 119.2
C58 C63 H63 119.2
N14 C15 C16 104.8(7)
N14 C15 C32 109.1(7)
C16 C15 C32 113.7(8)
N14 C15 H15 109.7
C16 C15 H15 109.7
C32 C15 H15 109.7
C2 C7 C6 118.6(8)
C2 C7 C8 110.7(7)
C6 C7 C8 130.7(8)
C27 C28 C29 121.9(9)
C27 C28 Cl31 119.4(8)
C29 C28 Cl31 118.7(9)
N47 C51 C50 105.0(6)
N47 C51 N52 110.2(7)
C50 C51 N52 112.5(7)
N47 C51 H51 109.7
C50 C51 H51 109.7
N52 C51 H51 109.7
C16 C17 C18 103.1(6)
C16 C17 H17A 111.1
C18 C17 H17A 111.1
C16 C17 H17B 111.1
C18 C17 H17B 111.1
H17A C17 H17B 109.1
C12 C11 C10 120.8(9)
C12 C11 H11 119.6
C10 C11 H11 119.6
C11 C10 C9 117.9(9)
C11 C10 H10 121.0
C9 C10 H10 121.0
C51 C50 C49 102.3(6)
C51 C50 H50A 111.3
C49 C50 H50A 111.3
C51 C50 H50B 111.3
C49 C50 H50B 111.3
H50A C50 H50B 109.2
C25 C26 C27 121.1(9)
C25 C26 H26 119.5
C27 C26 H26 119.5
N47 C41 C40 112.4(7)
N47 C41 C42 119.1(7)
C40 C41 C42 101.1(7)
N47 C41 H41 107.9
C40 C41 H41 107.9
C42 C41 H41 107.9
C39 C40 C35 120.6(9)
C39 C40 C41 127.9(9)
C35 C40 C41 111.5(8)
C6 C5 C4 120.3(9)
C6 C5 H5 119.9
C4 C5 H5 119.9
C28 C27 C26 118.6(9)
C28 C27 H27 120.7
C26 C27 H27 120.7
C61 C62 C63 117.6(10)
C61 C62 H62 121.2
C63 C62 H62 121.2
C60 C61 C62 122.3(10)
C60 C61 Cl 119.9(9)
C62 C61 Cl 117.7(10)
C5 C6 C7 120.5(9)
C5 C6 H6 119.8
C7 C6 H6 119.8
C61 C60 C59 119.4(9)
C61 C60 H60 120.3
C59 C60 H60 120.3
C2 C3 C4 118.8(9)
C2 C3 H3 120.6
C4 C3 H3 120.6
C40 C35 C36 121.7(10)
C40 C35 C34 108.9(9)
C36 C35 C34 129.4(11)
C12 C13 C1 118.4(9)
C12 C13 H13 120.8
C1 C13 H13 120.8
C56 C57 C58 113.8(7)
C56 C57 H57A 108.8
C58 C57 H57A 108.8
C56 C57 H57B 108.8
C58 C57 H57B 108.8
H57A C57 H57B 107.7
C5 C4 C3 120.5(9)
C5 C4 H4 119.8
C3 C4 H4 119.8
C44 C43 C34 118.6(10)
C44 C43 H43 120.7
C34 C43 H43 120.7
C37 C38 C39 120.1(11)
C37 C38 H38 119.9
C39 C38 H38 119.9
C45 C46 C42 119.0(10)
C45 C46 H46 120.5
C42 C46 H46 120.5
C40 C39 C38 118.7(10)
C40 C39 H39 120.6
C38 C39 H39 120.6
C46 C45 C44 121.9(11)
C46 C45 H45 119.1
C44 C45 H45 119.1
N47 C48 C49 105.0(8)
N47 C48 C65 109.6(8)
C49 C48 C65 114.0(9)
N47 C48 H48 109.3
C49 C48 H48 109.3
C65 C48 H48 109.3
C60 C59 C58 121.6(10)
C60 C59 H59 119.2
C58 C59 H59 119.2
C45 C44 C43 120.5(11)
C45 C44 H44 119.8
C43 C44 H44 119.8
O33 C32 C15 114.8(8)
O33 C32 H32A 108.6
C15 C32 H32A 108.6
O33 C32 H32B 108.6
C15 C32 H32B 108.6
H32A C32 H32B 107.5
C48 C49 C50 102.4(8)
C48 C49 H49A 111.3
C50 C49 H49A 111.3
C48 C49 H49B 111.3
C50 C49 H49B 111.3
H49A C49 H49B 109.2
O66 C65 C48 112.6(8)
O66 C65 H65A 109.1
C48 C65 H65A 109.1
O66 C65 H65B 109.1
C48 C65 H65B 109.1
H65A C65 H65B 107.8
C35 C36 C37 118.2(11)
C35 C36 H36 120.9
C37 C36 H36 120.9
C38 C37 C36 120.7(11)
C38 C37 H37 119.7
C36 C37 H37 119.7

loop_
_geom_bond_atom_site_label_1
_geom_bond_atom_site_label_2
_geom_bond_distance
Cl31 C28 1.745(9)
Cl C61 1.738(10)
N23 C19 1.334(9)
N23 N22 1.345(9)
N23 C24 1.456(10)
C56 N52 1.327(10)
C56 N55 1.345(10)
C56 C57 1.398(10)
N20 C19 1.320(10)
N20 N21 1.356(9)
N21 N22 1.300(9)
O33 C32 1.391(10)
O33 H33 0.8200
N14 C8 1.447(10)
N14 C18 1.470(10)
N14 C15 1.483(9)
N47 C41 1.449(10)
N47 C51 1.462(9)
N47 C48 1.477(10)
N55 N54 1.287(9)
N54 N53 1.361(9)
C2 C3 1.389(11)
C2 C7 1.395(11)
C2 C1 1.451(10)
C19 C18 1.508(10)
C9 C1 1.376(11)
C9 C10 1.401(11)
C9 C8 1.520(11)
N53 N52 1.363(9)
C1 C13 1.406(11)
C8 C7 1.540(11)
C8 H8 0.9800
C25 C26 1.377(11)
C25 C30 1.398(11)
C25 C24 1.513(10)
C29 C28 1.379(11)
C29 C30 1.389(11)
C29 H29 0.9300
C18 C17 1.544(10)
C18 H18 0.9800
C12 C13 1.372(11)
C12 C11 1.382(12)
C12 H12 0.9300
C42 C46 1.386(11)
C42 C34 1.409(12)
C42 C41 1.534(11)
O66 C65 1.410(11)
O66 H66 0.8200
C24 H24A 0.9700
C24 H24B 0.9700
C58 C59 1.388(10)
C58 C63 1.398(11)
C58 C57 1.523(11)
N52 C51 1.548(11)
C30 H30 0.9300
C34 C43 1.395(11)
C34 C35 1.457(12)
C16 C17 1.501(10)
C16 C15 1.524(11)
C16 H16A 0.9700
C16 H16B 0.9700
C63 C62 1.390(11)
C63 H63 0.9300
C15 C32 1.547(12)
C15 H15 0.9800
C7 C6 1.400(10)
C28 C27 1.370(12)
C51 C50 1.537(10)
C51 H51 0.9800
C17 H17A 0.9700
C17 H17B 0.9700
C11 C10 1.396(12)
C11 H11 0.9300
C10 H10 0.9300
C50 C49 1.550(10)
C50 H50A 0.9700
C50 H50B 0.9700
C26 C27 1.402(11)
C26 H26 0.9300
C41 C40 1.517(10)
C41 H41 0.9800
C40 C39 1.372(12)
C40 C35 1.378(12)
C5 C6 1.379(11)
C5 C4 1.387(12)
C5 H5 0.9300
C27 H27 0.9300
C62 C61 1.376(12)
C62 H62 0.9300
C61 C60 1.363(13)
C6 H6 0.9300
C60 C59 1.363(12)
C60 H60 0.9300
C3 C4 1.395(11)
C3 H3 0.9300
C35 C36 1.381(11)
C13 H13 0.9300
C57 H57A 0.9700
C57 H57B 0.9700
C4 H4 0.9300
C43 C44 1.392(13)
C43 H43 0.9300
C38 C37 1.387(14)
C38 C39 1.406(13)
C38 H38 0.9300
C46 C45 1.360(13)
C46 H46 0.9300
C39 H39 0.9300
C45 C44 1.374(14)
C45 H45 0.9300
C48 C49 1.519(12)
C48 C65 1.524(12)
C48 H48 0.9800
C59 H59 0.9300
C44 H44 0.9300
C32 H32A 0.9700
C32 H32B 0.9700
C49 H49A 0.9700
C49 H49B 0.9700
C65 H65A 0.9700
C65 H65B 0.9700
C36 C37 1.392(13)
C36 H36 0.9300
C37 H37 0.9300
